data_4070403
loop_
_publ_author_name
'MacLeod, K. Cory'
'Conway, Julia L.'
'Tang, Liming'
'Smith, Joshua J.'
'Corcoran, Liam D.'
'Ballem, Katherine H. D.'
'Patrick, Brian O.'
'Smith, Kevin M.'

_publ_section_title
;
 Reactivity Consequences of Steric Reduction in Cyclopentadienyl Chromium
 \b-Diketiminate Complexes
;
_journal_issue 23
_journal_name_full Organometallics
_journal_page_first 6798
_journal_paper_doi 10.1021/om900788c
_journal_volume 28
_journal_year 2009
_chemical_formula_sum 'C28 H34 Cr I N2'
_chemical_formula_weight 577.47
_chemical_name_systematic
;
 ?
;
_space_group_IT_number 62
_symmetry_cell_setting orthorhombic
_symmetry_space_group_name_Hall '-P 2ac 2n'
_symmetry_space_group_name_H-M 'P n m a'
_atom_sites_solution_hydrogens geom
_atom_sites_solution_primary direct
_atom_sites_solution_secondary difmap
_audit_creation_method SHELXL-97
_cell_angle_alpha 90.00
_cell_angle_beta 90.00
_cell_angle_gamma 90.00
_cell_formula_units_Z 4
_cell_length_a 14.7580(10)
_cell_length_b 21.794(2)
_cell_length_c 7.9989(7)
_cell_measurement_reflns_used 15215
_cell_measurement_temperature 173(2)
_cell_measurement_theta_max 27.31
_cell_measurement_theta_min 2.70
_cell_volume 2572.7(4)
_computing_structure_refinement 'SHELXL-97 (Sheldrick, 1997)'
_diffrn_ambient_temperature 173(2)
_diffrn_measured_fraction_theta_full 0.962
_diffrn_measured_fraction_theta_max 0.962
_diffrn_measurement_device_type 'Rigaku/ADSC CCD'
_diffrn_measurement_method 'area detector'
_diffrn_radiation_monochromator graphite
_diffrn_radiation_source 'fine-focus sealed tube'
_diffrn_radiation_type MoK\a
_diffrn_radiation_wavelength 0.71073
_diffrn_reflns_av_R_equivalents 0.0126
_diffrn_reflns_av_sigmaI/netI 0.0161
_diffrn_reflns_limit_h_max 18
_diffrn_reflns_limit_h_min 0
_diffrn_reflns_limit_k_max 28
_diffrn_reflns_limit_k_min -28
_diffrn_reflns_limit_l_max 10
_diffrn_reflns_limit_l_min 0
_diffrn_reflns_number 5004
_diffrn_reflns_theta_full 27.52
_diffrn_reflns_theta_max 27.52
_diffrn_reflns_theta_min 2.71
_exptl_absorpt_coefficient_mu 1.662
_exptl_absorpt_correction_T_max 0.717
_exptl_absorpt_correction_T_min 0.371
_exptl_absorpt_correction_type multi-scan
_exptl_crystal_colour black
_exptl_crystal_density_diffrn 1.491
_exptl_crystal_density_method 'not measured'
_exptl_crystal_description block
_exptl_crystal_F_000 1172
_exptl_crystal_size_max 0.35
_exptl_crystal_size_mid 0.25
_exptl_crystal_size_min 0.20
_refine_diff_density_max 0.394
_refine_diff_density_min -0.499
_refine_diff_density_rms 0.081
_refine_ls_extinction_method none
_refine_ls_goodness_of_fit_ref 1.055
_refine_ls_hydrogen_treatment constr
_refine_ls_matrix_type full
_refine_ls_number_parameters 154
_refine_ls_number_reflns 2924
_refine_ls_number_restraints 0
_refine_ls_restrained_S_all 1.055
_refine_ls_R_factor_all 0.0275
_refine_ls_R_factor_gt 0.0226
_refine_ls_shift/su_max 0.001
_refine_ls_shift/su_mean 0.000
_refine_ls_structure_factor_coef Fsqd
_refine_ls_weighting_details 'calc w=1/[\s^2^(Fo^2^)+(0.0334P)^2^+1.8380P] where P=(Fo^2^+2Fc^2^)/3'
_refine_ls_weighting_scheme calc
_refine_ls_wR_factor_gt 0.0572
_refine_ls_wR_factor_ref 0.0586
_reflns_number_gt 2618
_reflns_number_total 2924
_reflns_threshold_expression >2sigma(I)
_cod_data_source_file om900788c_si_001.cif
_cod_data_source_block 2c
_cod_original_sg_symbol_H-M 'P nma'
_cod_database_code 4070403

loop_
_symmetry_equiv_pos_as_xyz
'x, y, z'
'-x+1/2, -y, z+1/2'
'x+1/2, -y+1/2, -z+1/2'
'-x, y+1/2, -z'
'-x, -y, -z'
'x-1/2, y, -z-1/2'
'-x-1/2, y-1/2, z-1/2'
'x, -y-1/2, z'

loop_
_atom_site_label
_atom_site_type_symbol
_atom_site_fract_x
_atom_site_fract_y
_atom_site_fract_z
_atom_site_U_iso_or_equiv
_atom_site_adp_type
_atom_site_occupancy
_atom_site_symmetry_multiplicity
_atom_site_calc_flag
_atom_site_refinement_flags
C1 C 0.15279(13) 0.62368(8) 0.6824(2) 0.0115(3) Uani 1 1 d .
C2 C 0.18994(14) 0.57569(9) 0.5884(3) 0.0167(4) Uani 1 1 d .
C3 C 0.14856(14) 0.51787(9) 0.5956(3) 0.0193(4) Uani 1 1 d .
H3 H 0.1738 0.4852 0.5323 0.023 Uiso 1 1 calc R
C4 C 0.07216(14) 0.50657(8) 0.6918(3) 0.0175(4) Uani 1 1 d .
C5 C 0.03602(14) 0.55524(9) 0.7818(2) 0.0169(4) Uani 1 1 d .
H5 H -0.0167 0.5485 0.8473 0.020 Uiso 1 1 calc R
C6 C 0.07460(13) 0.61383(8) 0.7794(2) 0.0136(4) Uani 1 1 d .
C7 C 0.27382(16) 0.58406(10) 0.4838(3) 0.0283(5) Uani 1 1 d .
H7A H 0.2597 0.6101 0.3874 0.042 Uiso 1 1 calc R
H7B H 0.2951 0.5440 0.4448 0.042 Uiso 1 1 calc R
H7C H 0.3212 0.6036 0.5513 0.042 Uiso 1 1 calc R
C8 C 0.03000(16) 0.44348(9) 0.6994(3) 0.0253(5) Uani 1 1 d .
H8A H 0.0110 0.4310 0.5871 0.038 Uiso 1 1 calc R
H8B H -0.0228 0.4444 0.7736 0.038 Uiso 1 1 calc R
H8C H 0.0745 0.4141 0.7426 0.038 Uiso 1 1 calc R
C9 C 0.03319(16) 0.66405(9) 0.8837(3) 0.0224(4) Uani 1 1 d .
H9A H 0.0678 0.7020 0.8685 0.034 Uiso 0.50 1 calc PR
H9B H 0.0345 0.6521 1.0018 0.034 Uiso 0.50 1 calc PR
H9C H -0.0297 0.6707 0.8488 0.034 Uiso 0.50 1 calc PR
H9D H -0.0194 0.6479 0.9443 0.034 Uiso 0.50 1 calc PR
H9E H 0.0139 0.6978 0.8109 0.034 Uiso 0.50 1 calc PR
H9F H 0.0781 0.6792 0.9640 0.034 Uiso 0.50 1 calc PR
C10 C 0.28424(16) 0.63890(10) 0.9207(3) 0.0245(5) Uani 1 1 d .
H10A H 0.2312 0.6202 0.9741 0.037 Uiso 1 1 calc R
H10B H 0.3262 0.6535 1.0069 0.037 Uiso 1 1 calc R
H10C H 0.3147 0.6084 0.8506 0.037 Uiso 1 1 calc R
C11 C 0.25413(12) 0.69242(8) 0.8135(2) 0.0125(4) Uani 1 1 d .
C12 C 0.28791(19) 0.7500 0.8599(3) 0.0138(5) Uani 1 2 d S
H12 H 0.3395 0.7500 0.9308 0.017 Uiso 1 2 calc SR
C13 C 0.03304(14) 0.71794(10) 0.4550(3) 0.0228(5) Uani 1 1 d .
H13 H -0.0007 0.6924 0.5283 0.027 Uiso 1 1 calc R
C14 C 0.09161(14) 0.69773(9) 0.3276(3) 0.0208(4) Uani 1 1 d .
H14 H 0.1051 0.6562 0.3008 0.025 Uiso 1 1 calc R
C15 C 0.1267(2) 0.7500 0.2471(4) 0.0208(6) Uani 1 2 d S
H15 H 0.1671 0.7500 0.1545 0.025 Uiso 1 2 calc SR
N1 N 0.19610(10) 0.68333(6) 0.68802(19) 0.0098(3) Uani 1 1 d .
Cr1 Cr 0.17384(3) 0.7500 0.51603(5) 0.00821(9) Uani 1 2 d S
I1 I 0.342147(12) 0.7500 0.38560(2) 0.01716(7) Uani 1 2 d S

loop_
_atom_site_aniso_label
_atom_site_aniso_U_11
_atom_site_aniso_U_22
_atom_site_aniso_U_33
_atom_site_aniso_U_23
_atom_site_aniso_U_13
_atom_site_aniso_U_12
C1 0.0156(9) 0.0060(7) 0.0130(8) 0.0004(7) -0.0021(7) -0.0004(6)
C2 0.0169(9) 0.0118(9) 0.0212(10) -0.0017(8) 0.0009(8) 0.0015(7)
C3 0.0238(10) 0.0085(8) 0.0256(10) -0.0062(8) -0.0006(9) 0.0019(7)
C4 0.0230(10) 0.0083(8) 0.0212(10) 0.0016(8) -0.0073(8) -0.0033(7)
C5 0.0191(10) 0.0135(8) 0.0179(10) 0.0014(7) 0.0019(8) -0.0042(7)
C6 0.0187(9) 0.0093(8) 0.0129(9) 0.0001(7) 0.0000(7) -0.0001(7)
C7 0.0265(11) 0.0173(10) 0.0409(14) -0.0082(10) 0.0145(10) 0.0012(9)
C8 0.0317(12) 0.0117(9) 0.0326(13) 0.0010(9) -0.0056(10) -0.0079(8)
C9 0.0316(12) 0.0124(9) 0.0233(11) -0.0035(8) 0.0120(9) -0.0025(8)
C10 0.0328(12) 0.0134(9) 0.0274(11) 0.0054(9) -0.0132(9) 0.0009(8)
C11 0.0144(9) 0.0092(8) 0.0139(9) 0.0023(7) -0.0002(7) 0.0027(7)
C12 0.0161(13) 0.0126(12) 0.0128(12) 0.000 -0.0056(10) 0.000
C13 0.0134(10) 0.0315(12) 0.0234(11) 0.0066(9) -0.0079(8) -0.0088(8)
C14 0.0237(11) 0.0159(9) 0.0228(10) -0.0041(8) -0.0128(8) -0.0020(8)
C15 0.0193(14) 0.0321(15) 0.0110(12) 0.000 -0.0060(11) 0.000
N1 0.0128(7) 0.0053(6) 0.0113(7) 0.0003(6) -0.0011(6) -0.0002(6)
Cr1 0.00875(19) 0.00709(18) 0.00879(19) 0.000 -0.00178(14) 0.000
I1 0.01197(10) 0.02163(10) 0.01788(10) 0.000 0.00297(7) 0.000

loop_
_atom_type_symbol
_atom_type_description
_atom_type_scat_dispersion_real
_atom_type_scat_dispersion_imag
_atom_type_scat_source
C C 0.0033 0.0016 'International Tables Vol C Tables 4.2.6.8 and 6.1.1.4'
H H 0.0000 0.0000 'International Tables Vol C Tables 4.2.6.8 and 6.1.1.4'
N N 0.0061 0.0033 'International Tables Vol C Tables 4.2.6.8 and 6.1.1.4'
Cr Cr 0.3209 0.6236 'International Tables Vol C Tables 4.2.6.8 and 6.1.1.4'
I I -0.4742 1.8119 'International Tables Vol C Tables 4.2.6.8 and 6.1.1.4'

loop_
_geom_angle_atom_site_label_1
_geom_angle_atom_site_label_2
_geom_angle_atom_site_label_3
_geom_angle
_geom_angle_site_symmetry_1
_geom_angle_site_symmetry_3
C2 C1 C6 120.23(17) . .
C2 C1 N1 120.96(17) . .
C6 C1 N1 118.75(16) . .
C1 C2 C3 118.62(18) . .
C1 C2 C7 122.00(18) . .
C3 C2 C7 119.36(17) . .
C4 C3 C2 122.46(18) . .
C4 C3 H3 118.8 . .
C2 C3 H3 118.8 . .
C3 C4 C5 117.66(17) . .
C3 C4 C8 121.27(18) . .
C5 C4 C8 121.07(19) . .
C4 C5 C6 122.28(18) . .
C4 C5 H5 118.9 . .
C6 C5 H5 118.9 . .
C5 C6 C1 118.73(17) . .
C5 C6 C9 119.39(18) . .
C1 C6 C9 121.85(17) . .
C2 C7 H7A 109.5 . .
C2 C7 H7B 109.5 . .
H7A C7 H7B 109.5 . .
C2 C7 H7C 109.5 . .
H7A C7 H7C 109.5 . .
H7B C7 H7C 109.5 . .
C4 C8 H8A 109.5 . .
C4 C8 H8B 109.5 . .
H8A C8 H8B 109.5 . .
C4 C8 H8C 109.5 . .
H8A C8 H8C 109.5 . .
H8B C8 H8C 109.5 . .
C6 C9 H9A 109.5 . .
C6 C9 H9B 109.5 . .
H9A C9 H9B 109.5 . .
C6 C9 H9C 109.5 . .
H9A C9 H9C 109.5 . .
H9B C9 H9C 109.5 . .
C6 C9 H9D 109.5 . .
H9A C9 H9D 141.1 . .
H9B C9 H9D 56.3 . .
H9C C9 H9D 56.3 . .
C6 C9 H9E 109.5 . .
H9A C9 H9E 56.3 . .
H9B C9 H9E 141.1 . .
H9C C9 H9E 56.3 . .
H9D C9 H9E 109.5 . .
C6 C9 H9F 109.5 . .
H9A C9 H9F 56.3 . .
H9B C9 H9F 56.3 . .
H9C C9 H9F 141.1 . .
H9D C9 H9F 109.5 . .
H9E C9 H9F 109.5 . .
C11 C10 H10A 109.5 . .
C11 C10 H10B 109.5 . .
H10A C10 H10B 109.5 . .
C11 C10 H10C 109.5 . .
H10A C10 H10C 109.5 . .
H10B C10 H10C 109.5 . .
N1 C11 C12 124.13(18) . .
N1 C11 C10 120.00(17) . .
C12 C11 C10 115.81(18) . .
C11 C12 C11 127.3(2) 8_575 .
C11 C12 H12 116.4 8_575 .
C11 C12 H12 116.4 . .
C13 C13 C14 108.25(12) 8_575 .
C13 C13 H13 125.9 8_575 .
C14 C13 H13 125.9 . .
C13 C14 C15 107.70(19) . .
C13 C14 H14 126.1 . .
C15 C14 H14 126.1 . .
C14 C15 C14 108.1(3) . 8_575
C14 C15 H15 126.0 . .
C14 C15 H15 126.0 8_575 .
C11 N1 C1 116.09(15) . .
C11 N1 Cr1 120.53(12) . .
C1 N1 Cr1 123.37(12) . .
N1 Cr1 N1 91.54(9) . 8_575
N1 Cr1 C14 155.02(7) . 8_575
N1 Cr1 C14 100.33(7) 8_575 8_575
N1 Cr1 C13 121.36(8) . 8_575
N1 Cr1 C13 94.28(7) 8_575 8_575
C14 Cr1 C13 36.50(8) 8_575 8_575
N1 Cr1 I1 96.51(5) . .
N1 Cr1 I1 96.51(5) 8_575 .
C14 Cr1 I1 103.79(6) 8_575 .
C13 Cr1 I1 140.24(6) 8_575 .

loop_
_geom_bond_atom_site_label_1
_geom_bond_atom_site_label_2
_geom_bond_distance
_geom_bond_site_symmetry_2
C1 C2 1.400(3) .
C1 C6 1.407(3) .
C1 N1 1.449(2) .
C2 C3 1.401(3) .
C2 C7 1.505(3) .
C3 C4 1.387(3) .
C3 H3 0.9500 .
C4 C5 1.389(3) .
C4 C8 1.511(3) .
C5 C6 1.398(3) .
C5 H5 0.9500 .
C6 C9 1.506(3) .
C7 H7A 0.9800 .
C7 H7B 0.9800 .
C7 H7C 0.9800 .
C8 H8A 0.9800 .
C8 H8B 0.9800 .
C8 H8C 0.9800 .
C9 H9A 0.9800 .
C9 H9B 0.9800 .
C9 H9C 0.9800 .
C9 H9D 0.9800 .
C9 H9E 0.9800 .
C9 H9F 0.9800 .
C10 C11 1.515(3) .
C10 H10A 0.9800 .
C10 H10B 0.9800 .
C10 H10C 0.9800 .
C11 N1 1.334(2) .
C11 C12 1.400(2) .
C12 C11 1.400(2) 8_575
C12 H12 0.9500 .
C13 C13 1.397(4) 8_575
C13 C14 1.407(3) .
C13 H13 0.9500 .
C14 C15 1.408(3) .
C14 H14 0.9500 .
C15 C14 1.408(3) 8_575
C15 H15 0.9500 .
N1 Cr1 2.0277(15) .
Cr1 N1 2.0277(15) 8_575
Cr1 C14 2.245(2) 8_575
Cr1 C13 2.246(2) 8_575
Cr1 I1 2.6941(5) .

loop_
_geom_torsion_atom_site_label_1
_geom_torsion_atom_site_label_2
_geom_torsion_atom_site_label_3
_geom_torsion_atom_site_label_4
_geom_torsion
_geom_torsion_site_symmetry_1
_geom_torsion_site_symmetry_4
C6 C1 C2 C3 -1.1(3) . .
N1 C1 C2 C3 176.02(17) . .
C6 C1 C2 C7 -179.58(19) . .
N1 C1 C2 C7 -2.5(3) . .
C1 C2 C3 C4 0.2(3) . .
C7 C2 C3 C4 178.8(2) . .
C2 C3 C4 C5 0.7(3) . .
C2 C3 C4 C8 -178.9(2) . .
C3 C4 C5 C6 -0.8(3) . .
C8 C4 C5 C6 178.82(19) . .
C4 C5 C6 C1 -0.1(3) . .
C4 C5 C6 C9 -178.39(19) . .
C2 C1 C6 C5 1.0(3) . .
N1 C1 C6 C5 -176.17(17) . .
C2 C1 C6 C9 179.27(19) . .
N1 C1 C6 C9 2.1(3) . .
N1 C11 C12 C11 15.4(4) . 8_575
C10 C11 C12 C11 -161.9(2) . 8_575
C13 C13 C14 C15 -0.94(19) 8_575 .
C13 C14 C15 C14 1.5(3) . 8_575
C12 C11 N1 C1 -166.3(2) . .
C10 C11 N1 C1 10.9(3) . .
C12 C11 N1 Cr1 14.8(3) . .
C10 C11 N1 Cr1 -168.01(15) . .
C2 C1 N1 C11 -92.8(2) . .
C6 C1 N1 C11 84.4(2) . .
C2 C1 N1 Cr1 86.1(2) . .
C6 C1 N1 Cr1 -96.74(19) . .
C11 N1 Cr1 N1 -31.48(17) . 8_575
C1 N1 Cr1 N1 149.68(11) . 8_575
C11 N1 Cr1 C14 -150.33(18) . 8_575
C1 N1 Cr1 C14 30.8(3) . 8_575
C11 N1 Cr1 C13 -127.43(14) . 8_575
C1 N1 Cr1 C13 53.73(16) . 8_575
C11 N1 Cr1 I1 65.26(14) . .
C1 N1 Cr1 I1 -113.59(13) . .
